data_7219132
loop_
_publ_author_name
'Hern\'andez-Paredes, Javier'
'Olvera-Tapia, Ana L.'
'Arenas-Garc\'ia, Jenniffer I.'
'H\"opfl, Herbert'
'Morales-Rojas, Hugo'
'Herrera-Ruiz, Dea'
'Gonzaga-Morales, Ana I.'
'Rodr\'iguez-Fragoso, Lourdes'

_publ_section_title
;
 On molecular complexes derived from amino acids and nicotinamides in
 combination with boronic acids
;
_journal_issue 28
_journal_name_full CrystEngComm
_journal_page_first 5166
_journal_paper_doi 10.1039/C4CE01934B
_journal_volume 17
_journal_year 2015
_chemical_formula_moiety 'C5 H9 N O2, C6 H7 B O2, H2 O'
_chemical_formula_sum 'C11 H18 B N O5'
_chemical_formula_weight 255.07
_chemical_name_systematic
;
 ?
;
_space_group_IT_number 4
_symmetry_cell_setting monoclinic
_symmetry_space_group_name_Hall 'P 2yb'
_symmetry_space_group_name_H-M 'P 1 21 1'
_atom_sites_solution_hydrogens geom
_atom_sites_solution_primary direct
_atom_sites_solution_secondary difmap
_audit_creation_method SHELXL-97
_audit_update_record
;
2014-11-18 deposited with the CCDC.
2014-12-17 downloaded from the CCDC.
;
_cell_angle_alpha 90.00
_cell_angle_beta 103.953(3)
_cell_angle_gamma 90.00
_cell_formula_units_Z 2
_cell_length_a 7.6856(14)
_cell_length_b 5.8462(11)
_cell_length_c 14.933(3)
_cell_measurement_reflns_used 3882
_cell_measurement_temperature 293(2)
_cell_measurement_theta_max 27.63
_cell_measurement_theta_min 2.73
_cell_volume 651.2(2)
_computing_cell_refinement 'Bruker SAINT'
_computing_data_collection 'Bruker SMART'
_computing_data_reduction 'Bruker SAINT'
_computing_molecular_graphics 'Bruker SHELXTL'
_computing_publication_material 'Bruker SHELXTL'
_computing_structure_refinement 'SHELXL-97 (Sheldrick, 1997)'
_computing_structure_solution 'SHELXS-97 (Sheldrick, 1990)'
_diffrn_ambient_temperature 293(2)
_diffrn_measured_fraction_theta_full 0.999
_diffrn_measured_fraction_theta_max 0.999
_diffrn_measurement_device_type 'CCD area detector'
_diffrn_measurement_method 'phi and omega scans'
_diffrn_radiation_monochromator graphite
_diffrn_radiation_source 'fine-focus sealed tube'
_diffrn_radiation_type MoK\a
_diffrn_radiation_wavelength 0.71073
_diffrn_reflns_av_R_equivalents 0.0284
_diffrn_reflns_av_sigmaI/netI 0.0232
_diffrn_reflns_limit_h_max 9
_diffrn_reflns_limit_h_min -9
_diffrn_reflns_limit_k_max 6
_diffrn_reflns_limit_k_min -6
_diffrn_reflns_limit_l_max 17
_diffrn_reflns_limit_l_min -17
_diffrn_reflns_number 6342
_diffrn_reflns_theta_full 25.00
_diffrn_reflns_theta_max 25.00
_diffrn_reflns_theta_min 2.73
_exptl_absorpt_coefficient_mu 0.100
_exptl_absorpt_correction_T_max 0.97
_exptl_absorpt_correction_T_min 0.96
_exptl_absorpt_correction_type multi-scan
_exptl_absorpt_process_details SADABS
_exptl_crystal_colour colorless
_exptl_crystal_density_diffrn 1.301
_exptl_crystal_density_method 'not measured'
_exptl_crystal_description 'rectangular prism'
_exptl_crystal_F_000 272
_exptl_crystal_size_max 0.42
_exptl_crystal_size_mid 0.37
_exptl_crystal_size_min 0.32
_refine_diff_density_max 0.158
_refine_diff_density_min -0.148
_refine_diff_density_rms 0.035
_refine_ls_abs_structure_details 'Flack H D (1983), Acta Cryst. A39, 876-881'
_refine_ls_extinction_method none
_refine_ls_goodness_of_fit_ref 1.136
_refine_ls_hydrogen_treatment mixed
_refine_ls_matrix_type full
_refine_ls_number_parameters 181
_refine_ls_number_reflns 1268
_refine_ls_number_restraints 8
_refine_ls_restrained_S_all 1.131
_refine_ls_R_factor_all 0.0452
_refine_ls_R_factor_gt 0.0434
_refine_ls_shift/su_max 0.000
_refine_ls_shift/su_mean 0.000
_refine_ls_structure_factor_coef Fsqd
_refine_ls_weighting_details 'calc w=1/[\s^2^(Fo^2^)+(0.0689P)^2^+0.0965P] where P=(Fo^2^+2Fc^2^)/3'
_refine_ls_weighting_scheme calc
_refine_ls_wR_factor_gt 0.1133
_refine_ls_wR_factor_ref 0.1146
_reflns_number_gt 1224
_reflns_number_total 1268
_reflns_threshold_expression >2sigma(I)
_cod_data_source_file c4ce01934b2.cif
_cod_data_source_block jul4drem
_cod_depositor_comments
;
The following automatic conversions were performed:

'_symmetry_cell_setting' value 'Monoclinic' changed to 'monoclinic'
according to
/usr/data/users/saulius/crontab/automatic-downloads/rss-feeds/RSC/lib/dictionaries/cif_core.dic
dictionary named 'cif_core.dic' version 2.4.2 from 2011-04-26.

Automatic conversion script
Id: cif_fix_values 2935 2014-11-11 08:27:57Z andrius 

 Adding full bibliography for 7219125--7219132.cif.
;
_cod_original_cell_volume 651.1(2)
_cod_original_sg_symbol_H-M P2(1)
_cod_database_code 7219132

loop_
_symmetry_equiv_pos_as_xyz
'x, y, z'
'-x, y+1/2, -z'

loop_
_atom_site_label
_atom_site_type_symbol
_atom_site_fract_x
_atom_site_fract_y
_atom_site_fract_z
_atom_site_U_iso_or_equiv
_atom_site_adp_type
_atom_site_occupancy
_atom_site_symmetry_multiplicity
_atom_site_calc_flag
_atom_site_refinement_flags
B1 B 0.5432(5) 0.5837(8) 0.7489(3) 0.0457(9) Uani 1 1 d D
N1 N 0.1230(3) 0.2256(4) 0.89307(16) 0.0330(6) Uani 1 1 d D
H1A H 0.209(3) 0.218(8) 0.9420(13) 0.050 Uiso 1 1 d D
H1B H 0.054(4) 0.338(4) 0.899(2) 0.050 Uiso 1 1 d D
O1 O 0.6929(4) 0.4752(6) 0.7934(2) 0.0885(12) Uani 1 1 d D
H1' H 0.753(4) 0.548(5) 0.839(3) 0.133 Uiso 1 1 d D
O2 O 0.4830(4) 0.7747(6) 0.78045(18) 0.0710(9) Uani 1 1 d D
H2' H 0.539(6) 0.814(12) 0.8338(17) 0.106 Uiso 1 1 d D
O3 O -0.0196(3) -0.3510(4) 0.92269(14) 0.0376(5) Uani 1 1 d .
O4 O 0.2415(2) -0.1730(4) 0.97104(14) 0.0405(5) Uani 1 1 d .
O5 O 0.5954(3) 0.9170(3) 0.96133(17) 0.0465(6) Uani 1 1 d D
H5A H 0.642(5) 1.044(3) 0.980(3) 0.070 Uiso 1 1 d D
H5B H 0.492(2) 0.933(9) 0.969(2) 0.070 Uiso 1 1 d D
C1 C 0.4336(4) 0.4778(6) 0.6563(2) 0.0401(7) Uani 1 1 d .
C2 C 0.2874(4) 0.5935(7) 0.6015(2) 0.0509(9) Uani 1 1 d .
H2 H 0.2539 0.7344 0.6209 0.061 Uiso 1 1 calc R
C3 C 0.1919(5) 0.5033(10) 0.5192(2) 0.0669(12) Uani 1 1 d .
H3 H 0.0950 0.5832 0.4835 0.080 Uiso 1 1 calc R
C4 C 0.2393(5) 0.2956(10) 0.4897(2) 0.0642(11) Uani 1 1 d .
H4 H 0.1749 0.2350 0.4340 0.077 Uiso 1 1 calc R
C5 C 0.3807(5) 0.1779(7) 0.5420(2) 0.0557(9) Uani 1 1 d .
H5 H 0.4126 0.0368 0.5220 0.067 Uiso 1 1 calc R
C6 C 0.4764(4) 0.2674(6) 0.6243(2) 0.0472(8) Uani 1 1 d .
H6 H 0.5723 0.1848 0.6594 0.057 Uiso 1 1 calc R
C7 C 0.0824(3) -0.1832(5) 0.92651(17) 0.0281(6) Uani 1 1 d .
C8 C 0.0031(4) 0.0217(5) 0.86892(18) 0.0324(6) Uani 1 1 d .
H8 H -0.1153 0.0565 0.8792 0.039 Uiso 1 1 calc R
C9 C -0.0124(5) -0.0155(7) 0.7656(2) 0.0519(9) Uani 1 1 d .
H9A H 0.0565 -0.1482 0.7558 0.062 Uiso 1 1 calc R
H9B H -0.1366 -0.0383 0.7331 0.062 Uiso 1 1 calc R
C10 C 0.0614(5) 0.1989(8) 0.7323(2) 0.0605(10) Uani 1 1 d .
H10A H 0.1124 0.1661 0.6803 0.073 Uiso 1 1 calc R
H10B H -0.0316 0.3136 0.7141 0.073 Uiso 1 1 calc R
C11 C 0.2017(4) 0.2773(7) 0.8129(2) 0.0488(8) Uani 1 1 d .
H11A H 0.2244 0.4398 0.8089 0.059 Uiso 1 1 calc R
H11B H 0.3129 0.1943 0.8176 0.059 Uiso 1 1 calc R

loop_
_atom_site_aniso_label
_atom_site_aniso_U_11
_atom_site_aniso_U_22
_atom_site_aniso_U_33
_atom_site_aniso_U_23
_atom_site_aniso_U_13
_atom_site_aniso_U_12
B1 0.0392(19) 0.049(2) 0.051(2) -0.0027(18) 0.0151(16) -0.0091(17)
N1 0.0370(13) 0.0247(13) 0.0371(11) 0.0024(10) 0.0083(10) 0.0018(10)
O1 0.0645(17) 0.087(3) 0.092(2) -0.041(2) -0.0255(15) 0.0237(18)
O2 0.0785(18) 0.068(2) 0.0602(15) -0.0170(16) 0.0043(13) 0.0134(17)
O3 0.0370(10) 0.0254(10) 0.0498(11) 0.0034(9) 0.0093(9) -0.0049(9)
O4 0.0295(10) 0.0348(11) 0.0539(12) 0.0072(10) 0.0033(8) 0.0017(9)
O5 0.0351(12) 0.0378(12) 0.0655(14) -0.0121(11) 0.0099(11) -0.0032(10)
C1 0.0389(15) 0.0436(19) 0.0421(15) 0.0047(14) 0.0179(13) -0.0041(14)
C2 0.0521(19) 0.056(2) 0.0460(17) 0.0073(16) 0.0141(15) 0.0072(17)
C3 0.055(2) 0.095(3) 0.0474(19) 0.013(2) 0.0052(16) 0.015(2)
C4 0.059(2) 0.091(3) 0.0412(17) -0.005(2) 0.0082(16) -0.013(2)
C5 0.070(2) 0.049(2) 0.0528(19) -0.0087(17) 0.0257(18) -0.011(2)
C6 0.0445(16) 0.049(2) 0.0486(17) 0.0060(16) 0.0111(14) 0.0019(16)
C7 0.0300(13) 0.0272(14) 0.0295(13) -0.0017(11) 0.0119(10) 0.0019(12)
C8 0.0322(14) 0.0287(15) 0.0366(14) 0.0014(13) 0.0089(11) 0.0037(12)
C9 0.068(2) 0.048(2) 0.0367(15) 0.0038(15) 0.0054(14) -0.0038(19)
C10 0.074(2) 0.068(3) 0.0444(17) 0.0117(19) 0.0235(17) 0.003(2)
C11 0.0550(18) 0.041(2) 0.0583(18) 0.0039(16) 0.0291(16) -0.0013(16)

loop_
_atom_type_symbol
_atom_type_description
_atom_type_scat_dispersion_real
_atom_type_scat_dispersion_imag
_atom_type_scat_source
C C 0.0033 0.0016 'International Tables Vol C Tables 4.2.6.8 and 6.1.1.4'
H H 0.0000 0.0000 'International Tables Vol C Tables 4.2.6.8 and 6.1.1.4'
B B 0.0013 0.0007 'International Tables Vol C Tables 4.2.6.8 and 6.1.1.4'
N N 0.0061 0.0033 'International Tables Vol C Tables 4.2.6.8 and 6.1.1.4'
O O 0.0106 0.0060 'International Tables Vol C Tables 4.2.6.8 and 6.1.1.4'

loop_
_geom_angle_atom_site_label_1
_geom_angle_atom_site_label_2
_geom_angle_atom_site_label_3
_geom_angle
O2 B1 O1 123.2(3)
O2 B1 C1 118.9(3)
O1 B1 C1 117.8(3)
C8 N1 C11 108.2(2)
C6 C1 C2 116.9(3)
C6 C1 B1 122.3(3)
C2 C1 B1 120.9(3)
C3 C2 C1 121.3(4)
C4 C3 C2 120.0(4)
C5 C4 C3 120.1(4)
C4 C5 C6 120.1(4)
C5 C6 C1 121.7(3)
O4 C7 O3 126.0(3)
O4 C7 C8 118.3(3)
O3 C7 C8 115.7(2)
N1 C8 C7 110.7(2)
N1 C8 C9 104.4(2)
C7 C8 C9 112.5(3)
C10 C9 C8 105.6(3)
C11 C10 C9 104.3(3)
C10 C11 N1 103.4(2)

loop_
_geom_bond_atom_site_label_1
_geom_bond_atom_site_label_2
_geom_bond_distance
B1 O2 1.338(5)
B1 O1 1.341(5)
B1 C1 1.562(5)
N1 C8 1.497(4)
N1 C11 1.497(4)
O3 C7 1.248(3)
O4 C7 1.245(3)
C1 C6 1.388(5)
C1 C2 1.395(4)
C2 C3 1.376(6)
C3 C4 1.370(7)
C4 C5 1.362(6)
C5 C6 1.374(5)
C7 C8 1.514(4)
C8 C9 1.534(4)
C9 C10 1.508(6)
C10 C11 1.482(5)

loop_
_geom_torsion_atom_site_label_1
_geom_torsion_atom_site_label_2
_geom_torsion_atom_site_label_3
_geom_torsion_atom_site_label_4
_geom_torsion
O2 B1 C1 C6 -172.8(3)
O1 B1 C1 C6 6.4(5)
O2 B1 C1 C2 7.6(5)
O1 B1 C1 C2 -173.2(3)
C6 C1 C2 C3 -0.6(5)
B1 C1 C2 C3 179.0(3)
C1 C2 C3 C4 0.2(6)
C2 C3 C4 C5 0.2(6)
C3 C4 C5 C6 -0.2(6)
C4 C5 C6 C1 -0.3(5)
C2 C1 C6 C5 0.7(5)
B1 C1 C6 C5 -178.9(3)
C11 N1 C8 C7 111.0(3)
C11 N1 C8 C9 -10.3(3)
O4 C7 C8 N1 -12.8(3)
O3 C7 C8 N1 168.8(2)
O4 C7 C8 C9 103.6(3)
O3 C7 C8 C9 -74.8(3)
N1 C8 C9 C10 -13.1(3)
C7 C8 C9 C10 -133.2(3)
C8 C9 C10 C11 31.9(4)
C9 C10 C11 N1 -37.7(4)
C8 N1 C11 C10 30.1(3)
